data_7212367
loop_
_publ_author_name
'Bia\/lo\'nska, Agata'
'Ciunik, Zbigniew'

_publ_section_title
;
 Crucial factors influencing racemic resolution of
 N-(4-nitrobenzoyl)-dl-serine by brucine
;
_journal_issue 10
_journal_name_full CrystEngComm
_journal_page_first 2781
_journal_paper_doi 10.1039/b926090k
_journal_volume 12
_journal_year 2010
_chemical_absolute_configuration rm
_chemical_formula_moiety 'C23 H27 N2 O4, C10 H9 N2 O6, 3(H2 O)'
_chemical_formula_sum 'C33 H42 N4 O13'
_chemical_formula_weight 702.71
_chemical_name_systematic
;
brucinium N-(4-nitrobenzoyl)-D-serinate trihydrate
;
_space_group_IT_number 4
_symmetry_cell_setting monoclinic
_symmetry_space_group_name_Hall 'P 2yb'
_symmetry_space_group_name_H-M 'P 1 21 1'
_atom_sites_solution_hydrogens geom
_atom_sites_solution_primary direct
_atom_sites_solution_secondary difmap
_audit_creation_method SHELXL-97
_cell_angle_alpha 90.00
_cell_angle_beta 92.13(3)
_cell_angle_gamma 90.00
_cell_formula_units_Z 4
_cell_length_a 12.559(2)
_cell_length_b 7.069(2)
_cell_length_c 35.388(4)
_cell_measurement_reflns_used 10423
_cell_measurement_temperature 100(2)
_cell_measurement_theta_max 37.90
_cell_measurement_theta_min 3.10
_cell_volume 3139.6(11)
_computing_cell_refinement
;
CrysAlis RED, Oxford Diffraction Ltd.,
Version 1.171.32.5 (release 08-05-2007 CrysAlis171 .NET)
(compiled May 8 2007,13:10:02)
;
_computing_data_collection
;
CrysAlis CCD, Oxford Diffraction Ltd.,
Version 1.171.32.5 (release 08-05-2007 CrysAlis171 .NET)
(compiled May 8 2007,13:10:02)
;
_computing_data_reduction
;
CrysAlis RED, Oxford Diffraction Ltd.,
Version 1.171.32.5 (release 08-05-2007 CrysAlis171 .NET)
(compiled May 8 2007,13:10:02)
;
_computing_structure_refinement 'SHELXL-97 (Sheldrick, 1997)'
_computing_structure_solution 'SHELXS-97 (Sheldrick, 1990)'
_diffrn_ambient_temperature 100(2)
_diffrn_measured_fraction_theta_full 0.986
_diffrn_measured_fraction_theta_max 0.986
_diffrn_measurement_device_type 'Kuma KM4CCD'
_diffrn_measurement_method '\w scan'
_diffrn_radiation_monochromator graphite
_diffrn_radiation_source 'fine-focus sealed tube'
_diffrn_radiation_type MoK\a
_diffrn_radiation_wavelength 0.71073
_diffrn_reflns_av_R_equivalents 0.0531
_diffrn_reflns_av_sigmaI/netI 0.0538
_diffrn_reflns_limit_h_max 18
_diffrn_reflns_limit_h_min -18
_diffrn_reflns_limit_k_max 9
_diffrn_reflns_limit_k_min -10
_diffrn_reflns_limit_l_max 51
_diffrn_reflns_limit_l_min -47
_diffrn_reflns_number 45471
_diffrn_reflns_theta_full 31.00
_diffrn_reflns_theta_max 31.00
_diffrn_reflns_theta_min 3.10
_diffrn_standards_number 0
_exptl_absorpt_coefficient_mu 0.116
_exptl_absorpt_correction_type none
_exptl_crystal_colour orange
_exptl_crystal_density_diffrn 1.487
_exptl_crystal_density_method 'not measured'
_exptl_crystal_description block
_exptl_crystal_F_000 1488
_exptl_crystal_size_max 0.30
_exptl_crystal_size_mid 0.30
_exptl_crystal_size_min 0.30
_refine_diff_density_max 0.325
_refine_diff_density_min -0.277
_refine_diff_density_rms 0.052
_refine_ls_abs_structure_details 'from known structure (Toda et al., 1985)'
_refine_ls_extinction_method none
_refine_ls_goodness_of_fit_ref 1.003
_refine_ls_hydrogen_treatment constr
_refine_ls_matrix_type full
_refine_ls_number_parameters 901
_refine_ls_number_reflns 10585
_refine_ls_number_restraints 1
_refine_ls_restrained_S_all 1.003
_refine_ls_R_factor_all 0.0550
_refine_ls_R_factor_gt 0.0405
_refine_ls_shift/su_max 0.001
_refine_ls_shift/su_mean 0.000
_refine_ls_structure_factor_coef Fsqd
_refine_ls_weighting_details 'calc w=1/[\s^2^(Fo^2^)+(0.0434P)^2^+0.0000P] where P=(Fo^2^+2Fc^2^)/3'
_refine_ls_weighting_scheme calc
_refine_ls_wR_factor_gt 0.0803
_refine_ls_wR_factor_ref 0.0837
_reflns_number_gt 8539
_reflns_number_total 10585
_reflns_threshold_expression >2sigma(I)
_cod_data_source_file b926090k.txt
_cod_data_source_block 2
_cod_original_sg_symbol_H-M 'P 21'
_cod_database_code 7212367

loop_
_symmetry_equiv_pos_as_xyz
'x, y, z'
'-x, y+1/2, -z'

loop_
_atom_site_label
_atom_site_type_symbol
_atom_site_fract_x
_atom_site_fract_y
_atom_site_fract_z
_atom_site_U_iso_or_equiv
_atom_site_adp_type
_atom_site_occupancy
_atom_site_symmetry_multiplicity
_atom_site_calc_flag
_atom_site_refinement_flags
O1 O 0.24199(10) 0.3923(2) 0.95022(4) 0.0158(3) Uani 1 1 d .
O2 O 0.93032(11) 0.5226(3) 0.95107(4) 0.0219(3) Uani 1 1 d .
O3 O 0.94021(11) 0.4698(2) 0.87889(4) 0.0184(3) Uani 1 1 d .
O4 O 0.56326(11) 0.4453(3) 1.01343(4) 0.0202(3) Uani 1 1 d .
N1 N 0.54499(12) 0.3826(2) 0.95103(5) 0.0129(3) Uani 1 1 d .
N2 N 0.43346(13) 0.3281(3) 0.82846(5) 0.0133(3) Uani 1 1 d .
H2 H 0.4540 0.3157 0.8036 0.016 Uiso 1 1 calc R
C1 C 0.74101(15) 0.4542(3) 0.95611(5) 0.0148(4) Uani 1 1 d .
H1 H 0.7422 0.4668 0.9828 0.018 Uiso 1 1 calc R
C2 C 0.83538(15) 0.4779(3) 0.93539(6) 0.0167(4) Uani 1 1 d .
C3 C 0.84071(15) 0.4542(3) 0.89585(6) 0.0156(4) Uani 1 1 d .
C4 C 0.74852(15) 0.4173(3) 0.87670(6) 0.0151(4) Uani 1 1 d .
H4 H 0.7467 0.4029 0.8500 0.018 Uiso 1 1 calc R
C5 C 0.65270(15) 0.3999(3) 0.89746(5) 0.0129(4) Uani 1 1 d .
C6 C 0.65023(15) 0.4134(3) 0.93637(5) 0.0131(4) Uani 1 1 d .
C7 C 0.54470(15) 0.3478(3) 0.88330(5) 0.0122(4) Uani 1 1 d .
C8 C 0.47101(15) 0.3735(3) 0.91934(5) 0.0115(4) Uani 1 1 d .
H8 H 0.4246 0.2595 0.9218 0.014 Uiso 1 1 calc R
C9 C 0.50582(15) 0.4241(3) 0.98613(5) 0.0148(4) Uani 1 1 d .
C10 C 0.38596(15) 0.4398(3) 0.99042(5) 0.0159(4) Uani 1 1 d .
H10A H 0.3571 0.3119 0.9951 0.019 Uiso 1 1 calc R
H10B H 0.3725 0.5180 1.0130 0.019 Uiso 1 1 calc R
C11 C 0.32656(16) 0.5240(3) 0.95700(5) 0.0147(4) Uani 1 1 d .
H11 H 0.2962 0.6491 0.9643 0.018 Uiso 1 1 calc R
C12 C 0.16521(16) 0.4571(4) 0.92368(6) 0.0198(4) Uani 1 1 d .
H12A H 0.1585 0.5963 0.9255 0.024 Uiso 1 1 calc R
H12B H 0.0952 0.4001 0.9287 0.024 Uiso 1 1 calc R
C13 C 0.19900(16) 0.4018(3) 0.88399(6) 0.0172(4) Uani 1 1 d .
H13 H 0.1553 0.3140 0.8703 0.021 Uiso 1 1 calc R
C14 C 0.28659(15) 0.4685(3) 0.86691(5) 0.0146(4) Uani 1 1 d .
C15 C 0.32062(15) 0.4034(3) 0.82808(6) 0.0158(4) Uani 1 1 d .
H15A H 0.2713 0.3031 0.8187 0.019 Uiso 1 1 calc R
H15B H 0.3146 0.5110 0.8102 0.019 Uiso 1 1 calc R
C16 C 0.43916(17) 0.1366(3) 0.84701(6) 0.0154(4) Uani 1 1 d .
H16A H 0.3790 0.1176 0.8639 0.018 Uiso 1 1 calc R
H16B H 0.4387 0.0342 0.8279 0.018 Uiso 1 1 calc R
C17 C 0.54128(16) 0.1433(3) 0.86857(6) 0.0149(4) Uani 1 1 d .
H17A H 0.6017 0.1172 0.8521 0.018 Uiso 1 1 calc R
H17B H 0.5427 0.0514 0.8897 0.018 Uiso 1 1 calc R
C18 C 0.40319(16) 0.5524(3) 0.92273(5) 0.0130(4) Uani 1 1 d .
H18 H 0.4541 0.6543 0.9310 0.016 Uiso 1 1 calc R
C19 C 0.35875(16) 0.6138(3) 0.88481(6) 0.0140(4) Uani 1 1 d .
H19 H 0.3186 0.7347 0.8877 0.017 Uiso 1 1 calc R
C20 C 0.45509(17) 0.6478(3) 0.85790(6) 0.0161(4) Uani 1 1 d .
H20A H 0.4284 0.7085 0.8342 0.019 Uiso 1 1 calc R
H20B H 0.5074 0.7343 0.8704 0.019 Uiso 1 1 calc R
C21 C 0.50923(15) 0.4622(3) 0.84875(5) 0.0125(4) Uani 1 1 d .
H21 H 0.5717 0.4870 0.8328 0.015 Uiso 1 1 calc R
C22 C 0.92906(18) 0.5517(4) 0.99107(6) 0.0252(5) Uani 1 1 d .
H22A H 1.0010 0.5839 1.0007 0.038 Uiso 1 1 calc R
H22B H 0.9051 0.4358 1.0034 0.038 Uiso 1 1 calc R
H22C H 0.8802 0.6555 0.9965 0.038 Uiso 1 1 calc R
C23 C 0.94737(16) 0.4283(4) 0.83954(5) 0.0188(4) Uani 1 1 d .
H23A H 1.0211 0.4455 0.8320 0.028 Uiso 1 1 calc R
H23B H 0.9005 0.5139 0.8248 0.028 Uiso 1 1 calc R
H23C H 0.9254 0.2972 0.8348 0.028 Uiso 1 1 calc R
O1A O -0.26176(11) 0.3357(2) 0.54924(4) 0.0162(3) Uani 1 1 d .
O2A O 0.43479(11) 0.4282(3) 0.54751(4) 0.0211(3) Uani 1 1 d .
O3A O 0.42404(10) 0.4481(2) 0.62010(4) 0.0174(3) Uani 1 1 d .
O4A O 0.07767(11) 0.3248(2) 0.48764(4) 0.0175(3) Uani 1 1 d .
N1A N 0.04151(12) 0.4297(3) 0.54759(4) 0.0127(3) Uani 1 1 d .
N2A N -0.10257(13) 0.5244(3) 0.66774(5) 0.0138(3) Uani 1 1 d .
H2A H -0.0808 0.5587 0.6922 0.017 Uiso 1 1 calc R
C1A C 0.24245(15) 0.4256(3) 0.54249(5) 0.0148(4) Uani 1 1 d .
H1A H 0.2421 0.4112 0.5158 0.018 Uiso 1 1 calc R
C2A C 0.33410(15) 0.4351(3) 0.56324(6) 0.0154(4) Uani 1 1 d .
C3A C 0.32813(15) 0.4507(3) 0.60290(5) 0.0143(4) Uani 1 1 d .
C4A C 0.23001(15) 0.4689(3) 0.62179(5) 0.0136(4) Uani 1 1 d .
H4A H 0.2297 0.4845 0.6484 0.016 Uiso 1 1 calc R
C5A C 0.13824(15) 0.4635(3) 0.60109(5) 0.0130(4) Uani 1 1 d .
C6A C 0.14512(15) 0.4380(3) 0.56233(5) 0.0126(4) Uani 1 1 d .
C7A C 0.02388(15) 0.4980(3) 0.61407(5) 0.0114(4) Uani 1 1 d .
C8A C -0.03932(14) 0.4355(3) 0.57925(5) 0.0113(4) Uani 1 1 d .
H8A H -0.0945 0.5334 0.5728 0.014 Uiso 1 1 calc R
C9A C 0.01355(16) 0.3555(3) 0.51391(5) 0.0134(4) Uani 1 1 d .
C10A C -0.10473(16) 0.3224(3) 0.51081(5) 0.0142(4) Uani 1 1 d .
H10C H -0.1191 0.2396 0.4886 0.017 Uiso 1 1 calc R
H10D H -0.1391 0.4456 0.5050 0.017 Uiso 1 1 calc R
C11A C -0.16339(15) 0.2324(3) 0.54556(6) 0.0137(4) Uani 1 1 d .
H11A H -0.1803 0.0970 0.5398 0.016 Uiso 1 1 calc R
C12A C -0.33542(16) 0.2598(3) 0.57777(6) 0.0185(4) Uani 1 1 d .
H12C H -0.4101 0.2809 0.5688 0.022 Uiso 1 1 calc R
H12D H -0.3243 0.1218 0.5806 0.022 Uiso 1 1 calc R
C13A C -0.31699(16) 0.3531(3) 0.61508(6) 0.0173(4) Uani 1 1 d .
H13A H -0.3701 0.4324 0.6251 0.021 Uiso 1 1 calc R
C14A C -0.22826(16) 0.3253(3) 0.63355(6) 0.0148(4) Uani 1 1 d .
C15A C -0.20864(15) 0.4248(3) 0.67008(5) 0.0156(4) Uani 1 1 d .
H15C H -0.2065 0.3331 0.6912 0.019 Uiso 1 1 calc R
H15D H -0.2660 0.5176 0.6743 0.019 Uiso 1 1 calc R
C16A C -0.10551(16) 0.7027(3) 0.64400(6) 0.0146(4) Uani 1 1 d .
H16C H -0.1121 0.8158 0.6603 0.018 Uiso 1 1 calc R
H16D H -0.1668 0.6998 0.6256 0.018 Uiso 1 1 calc R
C17A C 0.00200(16) 0.7077(3) 0.62299(6) 0.0134(4) Uani 1 1 d .
H17C H -0.0051 0.7833 0.5995 0.016 Uiso 1 1 calc R
H17D H 0.0599 0.7618 0.6394 0.016 Uiso 1 1 calc R
C18A C -0.09282(15) 0.2417(3) 0.57994(5) 0.0121(4) Uani 1 1 d .
H18A H -0.0350 0.1472 0.5761 0.015 Uiso 1 1 calc R
C19A C -0.14103(16) 0.1916(3) 0.61930(6) 0.0139(4) Uani 1 1 d .
H19A H -0.1700 0.0598 0.6181 0.017 Uiso 1 1 calc R
C20A C -0.04882(16) 0.1964(3) 0.64676(6) 0.0145(4) Uani 1 1 d .
H20C H 0.0097 0.1170 0.6375 0.017 Uiso 1 1 calc R
H20D H -0.0700 0.1459 0.6715 0.017 Uiso 1 1 calc R
C21A C -0.01161(15) 0.3987(3) 0.65127(5) 0.0132(4) Uani 1 1 d .
H21A H 0.0504 0.4001 0.6698 0.016 Uiso 1 1 calc R
C22A C 0.44454(18) 0.4298(5) 0.50719(6) 0.0327(6) Uani 1 1 d .
H22D H 0.5200 0.4244 0.5012 0.049 Uiso 1 1 calc R
H22E H 0.4129 0.5461 0.4967 0.049 Uiso 1 1 calc R
H22F H 0.4074 0.3199 0.4961 0.049 Uiso 1 1 calc R
C23A C 0.42049(16) 0.4818(3) 0.65990(5) 0.0170(4) Uani 1 1 d .
H23D H 0.4929 0.4783 0.6712 0.026 Uiso 1 1 calc R
H23E H 0.3772 0.3840 0.6715 0.026 Uiso 1 1 calc R
H23F H 0.3889 0.6063 0.6643 0.026 Uiso 1 1 calc R
O5 O 0.59382(12) 0.3093(2) 0.76762(4) 0.0215(3) Uani 1 1 d .
O6 O 0.76618(12) 0.2571(2) 0.77798(5) 0.0242(4) Uani 1 1 d .
O7 O 0.57653(13) -0.1518(2) 0.78953(4) 0.0244(3) Uani 1 1 d .
H7 H 0.5299 -0.2236 0.7759 0.037 Uiso 1 1 d R
O8 O 0.68411(12) -0.1434(3) 0.67297(4) 0.0264(4) Uani 1 1 d .
O9 O 0.29935(13) -0.0626(3) 0.54210(4) 0.0337(4) Uani 1 1 d .
O10 O 0.17931(12) -0.0094(3) 0.58621(5) 0.0262(4) Uani 1 1 d .
N3 N 0.58904(13) 0.0260(3) 0.71610(5) 0.0156(3) Uani 1 1 d .
H3 H 0.5283 0.0798 0.7215 0.019 Uiso 1 1 calc R
N4 N 0.27154(14) -0.0407(3) 0.57530(5) 0.0207(4) Uani 1 1 d .
C24 C 0.67764(17) 0.2154(3) 0.76395(6) 0.0167(4) Uani 1 1 d .
C25 C 0.67656(16) 0.0298(3) 0.74178(6) 0.0161(4) Uani 1 1 d .
H25 H 0.7431 0.0230 0.7272 0.019 Uiso 1 1 calc R
C26 C 0.67324(17) -0.1417(3) 0.76778(6) 0.0206(5) Uani 1 1 d .
H26A H 0.6785 -0.2579 0.7524 0.025 Uiso 1 1 calc R
H26B H 0.7360 -0.1380 0.7856 0.025 Uiso 1 1 calc R
C27 C 0.60074(15) -0.0632(3) 0.68271(5) 0.0157(4) Uani 1 1 d .
C28 C 0.50997(15) -0.0572(3) 0.65610(5) 0.0143(4) Uani 1 1 d .
C29 C 0.53282(16) -0.1160(3) 0.61912(6) 0.0164(4) Uani 1 1 d .
H29 H 0.6023 -0.1572 0.6133 0.020 Uiso 1 1 calc R
C30 C 0.45466(17) -0.1123(3) 0.59262(6) 0.0178(4) Uani 1 1 d .
H30 H 0.4663 -0.1505 0.5674 0.021 Uiso 1 1 calc R
C31 C 0.35448(16) -0.0496(3) 0.60362(6) 0.0168(4) Uani 1 1 d .
C32 C 0.32808(16) 0.0053(3) 0.64052(6) 0.0160(4) Uani 1 1 d .
H32 H 0.2579 0.0430 0.6463 0.019 Uiso 1 1 calc R
C33 C 0.40712(16) 0.0014(3) 0.66679(6) 0.0158(4) Uani 1 1 d .
H33 H 0.3948 0.0370 0.6921 0.019 Uiso 1 1 calc R
O5A O 0.25231(12) 0.4277(2) 0.72724(4) 0.0227(3) Uani 1 1 d .
O6A O 0.08838(12) 0.4146(2) 0.75427(4) 0.0233(3) Uani 1 1 d .
O7A O 0.04868(12) 0.8031(2) 0.70744(4) 0.0208(3) Uani 1 1 d .
H7A H 0.0122 0.8709 0.7207 0.031 Uiso 1 1 d R
O8A O 0.22271(11) 0.9515(3) 0.81451(4) 0.0237(3) Uani 1 1 d .
O9A O -0.16067(13) 1.0000(3) 0.96048(4) 0.0302(4) Uani 1 1 d .
O10A O -0.28203(12) 0.9477(3) 0.91989(4) 0.0313(4) Uani 1 1 d .
N3A N 0.10924(13) 0.7623(3) 0.78383(5) 0.0161(4) Uani 1 1 d .
H3A H 0.0452 0.7116 0.7834 0.019 Uiso 1 1 calc R
N4A N -0.18878(14) 0.9667(3) 0.92832(5) 0.0212(4) Uani 1 1 d .
C24A C 0.17274(16) 0.4986(3) 0.74441(6) 0.0164(4) Uani 1 1 d .
C25A C 0.18077(16) 0.7108(3) 0.75265(6) 0.0153(4) Uani 1 1 d .
H25A H 0.2557 0.7388 0.7614 0.018 Uiso 1 1 calc R
C26A C 0.15623(17) 0.8271(3) 0.71754(6) 0.0189(4) Uani 1 1 d .
H26C H 0.1715 0.9623 0.7226 0.023 Uiso 1 1 calc R
H26D H 0.2010 0.7848 0.6967 0.023 Uiso 1 1 calc R
C27A C 0.13448(16) 0.8779(3) 0.81200(5) 0.0154(4) Uani 1 1 d .
C28A C 0.04772(15) 0.9068(3) 0.84182(5) 0.0142(4) Uani 1 1 d .
C29A C 0.07717(16) 0.9362(3) 0.87887(5) 0.0169(4) Uani 1 1 d .
H29A H 0.1508 0.9433 0.8859 0.020 Uiso 1 1 calc R
C30A C -0.00030(16) 0.9566(3) 0.90745(6) 0.0191(4) Uani 1 1 d .
H30A H 0.0224 0.9755 0.9331 0.023 Uiso 1 1 calc R
C31A C -0.10572(16) 0.9489(3) 0.89793(5) 0.0162(4) Uani 1 1 d .
C32A C -0.13755(16) 0.9230(3) 0.86142(6) 0.0185(4) Uani 1 1 d .
H32A H -0.2113 0.9183 0.8545 0.022 Uiso 1 1 calc R
C33A C -0.05951(16) 0.9025(3) 0.83307(6) 0.0171(4) Uani 1 1 d .
H33A H -0.0829 0.8853 0.8075 0.021 Uiso 1 1 calc R
O1W O -0.04591(13) 0.1034(2) 0.74512(5) 0.0246(4) Uani 1 1 d .
H11W H -0.1029 0.1440 0.7552 0.037 Uiso 1 1 d R
H12W H 0.0031 0.1873 0.7484 0.037 Uiso 1 1 d R
O2W O -0.11291(13) 0.5658(2) 0.74807(4) 0.0226(3) Uani 1 1 d .
H21W H -0.1590 0.4942 0.7584 0.034 Uiso 1 1 d R
H22W H -0.0523 0.5090 0.7486 0.034 Uiso 1 1 d R
O3W O 0.27383(12) -0.0003(2) 0.93571(4) 0.0247(4) Uani 1 1 d .
H31W H 0.2666 0.1192 0.9393 0.037 Uiso 1 1 d R
H32W H 0.3317 -0.0374 0.9472 0.037 Uiso 1 1 d R
O4W O 0.45213(13) 0.5883(3) 0.74946(5) 0.0287(4) Uani 1 1 d .
H41W H 0.4985 0.4987 0.7499 0.043 Uiso 1 1 d R
H42W H 0.3935 0.5457 0.7395 0.043 Uiso 1 1 d R
O5W O 0.35869(12) 0.1238(2) 0.75650(4) 0.0217(3) Uani 1 1 d .
H51W H 0.3223 0.0623 0.7725 0.033 Uiso 1 1 d R
H52W H 0.3179 0.2080 0.7461 0.033 Uiso 1 1 d R
O6W O 0.26206(13) 0.2467(3) 0.44187(5) 0.0253(4) Uani 1 1 d .
H61W H 0.2083 0.2785 0.4548 0.038 Uiso 1 1 d R
H62W H 0.2726 0.1272 0.4446 0.038 Uiso 1 1 d R

loop_
_atom_site_aniso_label
_atom_site_aniso_U_11
_atom_site_aniso_U_22
_atom_site_aniso_U_33
_atom_site_aniso_U_23
_atom_site_aniso_U_13
_atom_site_aniso_U_12
O1 0.0106(6) 0.0184(8) 0.0180(7) 0.0020(6) -0.0035(5) -0.0005(6)
O2 0.0108(7) 0.0390(10) 0.0155(7) -0.0049(7) -0.0034(6) -0.0027(7)
O3 0.0111(6) 0.0295(9) 0.0145(7) -0.0014(6) 0.0000(5) -0.0006(6)
O4 0.0143(7) 0.0325(9) 0.0135(7) -0.0003(7) -0.0046(5) 0.0003(7)
N1 0.0095(7) 0.0154(9) 0.0136(8) 0.0006(6) -0.0023(6) -0.0008(6)
N2 0.0146(8) 0.0130(8) 0.0121(8) -0.0019(6) -0.0031(6) 0.0007(7)
C1 0.0120(8) 0.0183(10) 0.0141(9) -0.0005(8) -0.0003(7) 0.0008(8)
C2 0.0107(9) 0.0199(11) 0.0193(10) 0.0007(8) -0.0029(8) -0.0002(8)
C3 0.0109(8) 0.0178(10) 0.0182(9) -0.0003(8) 0.0024(7) 0.0002(8)
C4 0.0144(9) 0.0169(10) 0.0137(9) -0.0016(8) -0.0013(7) 0.0011(8)
C5 0.0111(8) 0.0131(10) 0.0144(9) -0.0011(7) -0.0020(7) 0.0004(7)
C6 0.0127(8) 0.0122(10) 0.0145(9) 0.0004(7) 0.0028(7) 0.0003(8)
C7 0.0097(8) 0.0135(10) 0.0131(9) -0.0016(7) -0.0013(7) -0.0013(7)
C8 0.0102(8) 0.0134(10) 0.0107(9) -0.0010(7) -0.0028(7) -0.0007(7)
C9 0.0138(9) 0.0152(10) 0.0155(9) 0.0015(8) 0.0003(7) -0.0009(8)
C10 0.0122(8) 0.0227(11) 0.0128(9) 0.0005(8) 0.0005(7) -0.0014(8)
C11 0.0130(9) 0.0157(10) 0.0154(9) -0.0012(8) 0.0009(8) 0.0004(8)
C12 0.0117(9) 0.0282(12) 0.0190(10) 0.0011(9) -0.0047(8) 0.0029(9)
C13 0.0149(9) 0.0192(11) 0.0172(10) 0.0000(8) -0.0048(8) 0.0054(8)
C14 0.0150(9) 0.0133(10) 0.0152(9) -0.0006(8) -0.0048(7) 0.0053(8)
C15 0.0138(9) 0.0166(10) 0.0165(9) -0.0022(8) -0.0053(7) 0.0030(8)
C16 0.0157(10) 0.0101(9) 0.0200(10) -0.0007(8) -0.0036(8) 0.0002(8)
C17 0.0121(9) 0.0134(10) 0.0190(10) -0.0032(8) -0.0035(8) 0.0024(8)
C18 0.0142(9) 0.0123(9) 0.0124(9) -0.0003(7) -0.0018(7) 0.0000(8)
C19 0.0152(9) 0.0113(9) 0.0152(9) -0.0006(7) -0.0007(8) 0.0027(8)
C20 0.0219(11) 0.0105(10) 0.0158(10) 0.0011(8) -0.0001(8) -0.0001(8)
C21 0.0118(8) 0.0119(9) 0.0139(9) -0.0015(7) -0.0007(7) -0.0024(7)
C22 0.0169(10) 0.0432(15) 0.0152(10) -0.0023(10) -0.0048(9) -0.0022(10)
C23 0.0154(9) 0.0271(12) 0.0143(9) -0.0002(9) 0.0035(8) 0.0013(9)
O1A 0.0104(6) 0.0207(8) 0.0175(7) 0.0026(6) -0.0007(5) 0.0003(6)
O2A 0.0103(6) 0.0387(10) 0.0145(7) -0.0005(7) 0.0011(5) 0.0011(7)
O3A 0.0101(6) 0.0271(8) 0.0145(7) -0.0007(6) -0.0037(5) 0.0015(6)
O4A 0.0159(7) 0.0219(8) 0.0147(7) -0.0028(6) 0.0006(6) -0.0014(6)
N1A 0.0099(7) 0.0140(9) 0.0142(7) -0.0002(7) -0.0001(6) 0.0002(7)
N2A 0.0127(8) 0.0147(8) 0.0139(8) 0.0007(7) -0.0015(6) 0.0016(7)
C1A 0.0140(9) 0.0186(11) 0.0119(9) 0.0013(8) -0.0001(7) 0.0000(8)
C2A 0.0120(8) 0.0164(10) 0.0180(9) 0.0002(8) 0.0021(7) 0.0003(8)
C3A 0.0110(8) 0.0148(10) 0.0169(9) 0.0003(8) -0.0027(7) 0.0010(8)
C4A 0.0140(9) 0.0130(10) 0.0137(9) -0.0001(8) 0.0006(7) -0.0018(8)
C5A 0.0112(8) 0.0110(9) 0.0170(9) 0.0000(8) 0.0022(7) 0.0001(7)
C6A 0.0118(8) 0.0113(9) 0.0144(9) 0.0003(8) -0.0022(7) 0.0003(8)
C7A 0.0097(8) 0.0129(10) 0.0115(8) 0.0003(7) -0.0004(7) -0.0007(7)
C8A 0.0093(8) 0.0130(9) 0.0117(8) 0.0004(7) 0.0010(7) 0.0006(7)
C9A 0.0145(9) 0.0117(9) 0.0139(9) 0.0000(7) -0.0011(7) 0.0004(8)
C10A 0.0134(9) 0.0160(10) 0.0132(9) -0.0024(8) -0.0015(7) -0.0001(8)
C11A 0.0129(9) 0.0114(10) 0.0166(10) -0.0021(7) -0.0016(8) 0.0020(8)
C12A 0.0129(9) 0.0242(11) 0.0185(10) 0.0022(9) -0.0006(8) -0.0031(9)
C13A 0.0122(9) 0.0188(11) 0.0211(10) 0.0023(8) 0.0030(8) -0.0004(8)
C14A 0.0148(9) 0.0129(10) 0.0167(10) 0.0027(8) 0.0029(8) -0.0013(8)
C15A 0.0121(8) 0.0172(10) 0.0178(9) 0.0015(8) 0.0032(7) -0.0007(8)
C16A 0.0153(9) 0.0114(10) 0.0171(10) 0.0016(8) -0.0003(8) 0.0022(8)
C17A 0.0126(9) 0.0134(10) 0.0142(9) 0.0006(8) 0.0001(7) 0.0010(8)
C18A 0.0111(9) 0.0105(9) 0.0147(9) -0.0015(7) 0.0002(7) 0.0008(7)
C19A 0.0137(9) 0.0128(10) 0.0150(9) 0.0034(8) -0.0019(8) -0.0001(8)
C20A 0.0155(9) 0.0124(10) 0.0155(10) 0.0011(8) -0.0019(8) 0.0007(8)
C21A 0.0119(8) 0.0145(10) 0.0130(9) -0.0006(7) -0.0008(7) 0.0022(8)
C22A 0.0172(10) 0.066(2) 0.0156(10) 0.0004(12) 0.0053(8) -0.0026(12)
C23A 0.0139(9) 0.0220(11) 0.0149(9) -0.0029(8) -0.0017(7) -0.0001(8)
O5 0.0190(8) 0.0198(8) 0.0256(8) -0.0032(6) 0.0002(6) 0.0027(6)
O6 0.0190(8) 0.0269(9) 0.0261(8) -0.0057(7) -0.0057(7) -0.0050(7)
O7 0.0274(8) 0.0245(9) 0.0214(8) -0.0016(7) 0.0032(7) -0.0037(7)
O8 0.0192(8) 0.0382(10) 0.0214(8) -0.0091(7) -0.0035(6) 0.0107(7)
O9 0.0254(8) 0.0566(13) 0.0183(8) -0.0062(9) -0.0086(7) -0.0014(9)
O10 0.0166(7) 0.0325(10) 0.0289(8) 0.0018(7) -0.0040(6) -0.0027(7)
N3 0.0119(8) 0.0182(9) 0.0165(8) -0.0026(7) -0.0020(6) 0.0022(7)
N4 0.0193(9) 0.0218(10) 0.0204(9) -0.0003(8) -0.0054(7) -0.0035(8)
C24 0.0167(10) 0.0186(11) 0.0149(10) 0.0007(8) 0.0006(8) -0.0025(8)
C25 0.0120(9) 0.0208(11) 0.0154(9) -0.0021(8) -0.0013(8) 0.0001(8)
C26 0.0189(10) 0.0195(11) 0.0230(11) -0.0002(9) -0.0037(9) 0.0017(9)
C27 0.0146(9) 0.0167(10) 0.0157(9) 0.0001(8) -0.0006(7) 0.0004(8)
C28 0.0163(9) 0.0116(9) 0.0148(9) 0.0005(8) -0.0013(7) 0.0001(8)
C29 0.0152(9) 0.0166(10) 0.0174(10) -0.0006(8) 0.0013(8) -0.0013(8)
C30 0.0221(10) 0.0177(11) 0.0137(9) -0.0015(8) 0.0021(8) -0.0032(9)
C31 0.0169(9) 0.0170(10) 0.0160(9) 0.0016(8) -0.0044(8) -0.0044(9)
C32 0.0134(9) 0.0153(10) 0.0194(10) 0.0007(8) 0.0008(8) -0.0003(8)
C33 0.0181(10) 0.0163(10) 0.0131(9) -0.0017(8) 0.0013(8) 0.0014(8)
O5A 0.0213(7) 0.0234(9) 0.0236(8) -0.0028(7) 0.0042(6) 0.0035(7)
O6A 0.0179(7) 0.0184(8) 0.0335(9) -0.0012(7) 0.0000(6) -0.0027(6)
O7A 0.0215(8) 0.0226(9) 0.0177(7) -0.0049(6) -0.0058(6) 0.0014(6)
O8A 0.0161(7) 0.0345(10) 0.0206(7) -0.0071(7) 0.0005(6) -0.0084(7)
O9A 0.0276(9) 0.0487(12) 0.0141(7) -0.0035(8) -0.0003(7) 0.0055(8)
O10A 0.0174(7) 0.0538(12) 0.0225(8) 0.0041(9) -0.0011(6) 0.0074(8)
N3A 0.0110(8) 0.0204(9) 0.0170(9) -0.0035(7) 0.0007(7) -0.0031(7)
N4A 0.0199(9) 0.0267(11) 0.0169(9) 0.0033(8) 0.0012(7) 0.0058(8)
C24A 0.0174(10) 0.0188(11) 0.0127(9) -0.0004(8) -0.0029(8) 0.0012(8)
C25A 0.0123(9) 0.0184(11) 0.0154(10) -0.0017(8) 0.0011(8) -0.0011(8)
C26A 0.0198(10) 0.0181(11) 0.0188(10) 0.0006(9) 0.0001(8) -0.0024(9)
C27A 0.0173(9) 0.0164(10) 0.0122(9) 0.0021(8) -0.0025(8) 0.0003(8)
C28A 0.0142(9) 0.0126(10) 0.0158(9) -0.0002(8) 0.0004(7) -0.0004(8)
C29A 0.0157(9) 0.0199(11) 0.0149(9) -0.0002(8) -0.0029(7) 0.0001(9)
C30A 0.0208(10) 0.0223(11) 0.0139(9) -0.0020(9) -0.0026(8) -0.0008(9)
C31A 0.0165(9) 0.0172(10) 0.0153(9) 0.0010(8) 0.0045(7) 0.0028(8)
C32A 0.0151(9) 0.0223(11) 0.0180(10) -0.0001(9) -0.0018(8) 0.0013(9)
C33A 0.0173(9) 0.0218(11) 0.0121(9) -0.0008(8) -0.0024(8) 0.0028(9)
O1W 0.0199(8) 0.0195(8) 0.0340(9) -0.0048(7) -0.0018(7) 0.0002(7)
O2W 0.0209(8) 0.0230(9) 0.0236(8) 0.0016(7) -0.0025(6) -0.0007(7)
O3W 0.0262(8) 0.0183(8) 0.0283(8) -0.0027(7) -0.0139(7) 0.0029(7)
O4W 0.0218(8) 0.0261(9) 0.0377(10) -0.0040(8) -0.0056(7) 0.0020(7)
O5W 0.0208(8) 0.0217(8) 0.0226(8) 0.0003(6) 0.0006(6) 0.0007(7)
O6W 0.0256(8) 0.0215(9) 0.0292(9) -0.0021(7) 0.0066(7) -0.0037(7)

loop_
_atom_type_symbol
_atom_type_description
_atom_type_scat_dispersion_real
_atom_type_scat_dispersion_imag
_atom_type_scat_source
C C 0.0033 0.0000 'International Tables Vol C Tables 4.2.6.8 and 6.1.1.4'
H H 0.0000 0.0000 'International Tables Vol C Tables 4.2.6.8 and 6.1.1.4'
N N 0.0061 0.0000 'International Tables Vol C Tables 4.2.6.8 and 6.1.1.4'
O O 0.0106 0.0000 'International Tables Vol C Tables 4.2.6.8 and 6.1.1.4'

loop_
_geom_angle_atom_site_label_1
_geom_angle_atom_site_label_2
_geom_angle_atom_site_label_3
_geom_angle
C12 O1 C11 112.94(17)
C2 O2 C22 113.75(16)
C3 O3 C23 119.18(15)
C9 N1 C8 118.09(16)
C9 N1 C6 130.26(16)
C8 N1 C6 107.42(15)
C16 N2 C21 109.82(15)
C16 N2 C15 110.46(17)
C21 N2 C15 110.95(16)
C16 N2 H2 108.5
C21 N2 H2 108.5
C15 N2 H2 108.5
C6 C1 C2 117.54(18)
C6 C1 H1 121.2
C2 C1 H1 121.2
O2 C2 C3 111.42(17)
O2 C2 C1 124.11(18)
C3 C2 C1 124.46(18)
C4 C3 O3 124.07(18)
C4 C3 C2 116.76(18)
O3 C3 C2 119.17(17)
C3 C4 C5 118.69(18)
C3 C4 H4 120.7
C5 C4 H4 120.7
C6 C5 C4 123.59(17)
C6 C5 C7 107.53(17)
C4 C5 C7 128.61(17)
C1 C6 C5 118.81(18)
C1 C6 N1 127.63(17)
C5 C6 N1 113.55(17)
C5 C7 C21 112.29(17)
C5 C7 C17 111.33(17)
C21 C7 C17 102.94(16)
C5 C7 C8 104.51(15)
C21 C7 C8 114.62(16)
C17 C7 C8 111.37(16)
N1 C8 C18 104.39(16)
N1 C8 C7 104.47(15)
C18 C8 C7 119.46(16)
N1 C8 H8 109.3
C18 C8 H8 109.3
C7 C8 H8 109.3
O4 C9 N1 121.91(18)
O4 C9 C10 118.71(17)
N1 C9 C10 119.37(17)
C11 C10 C9 114.54(16)
C11 C10 H10A 108.6
C9 C10 H10A 108.6
C11 C10 H10B 108.6
C9 C10 H10B 108.6
H10A C10 H10B 107.6
O1 C11 C10 102.67(17)
O1 C11 C18 115.00(16)
C10 C11 C18 110.78(16)
O1 C11 H11 109.4
C10 C11 H11 109.4
C18 C11 H11 109.4
O1 C12 C13 108.94(17)
O1 C12 H12A 109.9
C13 C12 H12A 109.9
O1 C12 H12B 109.9
C13 C12 H12B 109.9
H12A C12 H12B 108.3
C14 C13 C12 125.1(2)
C14 C13 H13 117.4
C12 C13 H13 117.4
C13 C14 C19 122.55(18)
C13 C14 C15 123.65(19)
C19 C14 C15 113.80(17)
N2 C15 C14 113.06(15)
N2 C15 H15A 109.0
C14 C15 H15A 109.0
N2 C15 H15B 109.0
C14 C15 H15B 109.0
H15A C15 H15B 107.8
C17 C16 N2 102.95(17)
C17 C16 H16A 111.2
N2 C16 H16A 111.2
C17 C16 H16B 111.2
N2 C16 H16B 111.2
H16A C16 H16B 109.1
C16 C17 C7 102.67(16)
C16 C17 H17A 111.2
C7 C17 H17A 111.2
C16 C17 H17B 111.2
C7 C17 H17B 111.2
H17A C17 H17B 109.1
C19 C18 C8 111.02(16)
C19 C18 C11 120.27(17)
C8 C18 C11 108.06(16)
C19 C18 H18 105.4
C8 C18 H18 105.4
C11 C18 H18 105.4
C14 C19 C18 112.37(17)
C14 C19 C20 108.30(16)
C18 C19 C20 108.34(17)
C14 C19 H19 109.3
C18 C19 H19 109.3
C20 C19 H19 109.3
C21 C20 C19 110.75(16)
C21 C20 H20A 109.5
C19 C20 H20A 109.5
C21 C20 H20B 109.5
C19 C20 H20B 109.5
H20A C20 H20B 108.1
N2 C21 C7 102.13(16)
N2 C21 C20 111.45(16)
C7 C21 C20 114.13(16)
N2 C21 H21 109.6
C7 C21 H21 109.6
C20 C21 H21 109.6
O2 C22 H22A 109.5
O2 C22 H22B 109.5
H22A C22 H22B 109.5
O2 C22 H22C 109.5
H22A C22 H22C 109.5
H22B C22 H22C 109.5
O3 C23 H23A 109.5
O3 C23 H23B 109.5
H23A C23 H23B 109.5
O3 C23 H23C 109.5
H23A C23 H23C 109.5
H23B C23 H23C 109.5
C11A O1A C12A 115.62(16)
C2A O2A C22A 120.37(16)
C3A O3A C23A 112.80(15)
C9A N1A C6A 124.35(17)
C9A N1A C8A 120.03(16)
C6A N1A C8A 111.12(15)
C15A N2A C16A 114.50(15)
C15A N2A C21A 114.20(16)
C16A N2A C21A 105.49(14)
C15A N2A H2A 107.4
C16A N2A H2A 107.4
C21A N2A H2A 107.4
C2A C1A C6A 117.22(17)
C2A C1A H1A 121.4
C6A C1A H1A 121.4
C1A C2A O2A 123.27(18)
C1A C2A C3A 118.09(18)
O2A C2A C3A 118.64(17)
O3A C3A C2A 111.91(16)
O3A C3A C4A 124.71(17)
C2A C3A C4A 123.38(17)
C5A C4A C3A 118.67(18)
C5A C4A H4A 120.7
C3A C4A H4A 120.7
C4A C5A C6A 117.29(17)
C4A C5A C7A 128.49(18)
C6A C5A C7A 114.02(16)
N1A C6A C5A 106.57(16)
N1A C6A C1A 128.21(17)
C5A C6A C1A 125.21(17)
C8A C7A C17A 110.90(16)
C8A C7A C5A 100.24(15)
C17A C7A C5A 112.82(16)
C8A C7A C21A 113.39(16)
C17A C7A C21A 101.51(15)
C5A C7A C21A 118.35(16)
C7A C8A C18A 117.95(16)
C7A C8A N1A 105.14(14)
C18A C8A N1A 106.88(16)
C7A C8A H8A 108.8
C18A C8A H8A 108.8
N1A C8A H8A 108.8
O4A C9A N1A 124.50(18)
O4A C9A C10A 124.82(18)
N1A C9A C10A 110.62(17)
C9A C10A C11A 119.39(17)
C9A C10A H10C 107.5
C11A C10A H10C 107.5
C9A C10A H10D 107.5
C11A C10A H10D 107.5
H10C C10A H10D 107.0
O1A C11A C18A 113.05(16)
O1A C11A C10A 106.85(16)
C18A C11A C10A 109.74(16)
O1A C11A H11A 109.0
C18A C11A H11A 109.0
C10A C11A H11A 109.0
C13A C12A O1A 111.16(17)
C13A C12A H12C 109.4
O1A C12A H12C 109.4
C13A C12A H12D 109.4
O1A C12A H12D 109.4
H12C C12A H12D 108.0
C14A C13A C12A 119.1(2)
C14A C13A H13A 120.4
C12A C13A H13A 120.4
C13A C14A C15A 118.9(2)
C13A C14A C19A 122.64(19)
C15A C14A C19A 118.51(17)
C14A C15A N2A 106.93(16)
C14A C15A H15C 110.3
N2A C15A H15C 110.3
C14A C15A H15D 110.3
N2A C15A H15D 110.3
H15C C15A H15D 108.6
N2A C16A C17A 106.16(16)
N2A C16A H16C 110.5
C17A C16A H16C 110.5
N2A C16A H16D 110.5
C17A C16A H16D 110.5
H16C C16A H16D 108.7
C7A C17A C16A 103.84(16)
C7A C17A H17C 111.0
C16A C17A H17C 111.0
C7A C17A H17D 111.0
C16A C17A H17D 111.0
H17C C17A H17D 109.0
C11A C18A C8A 106.07(16)
C11A C18A C19A 118.53(16)
C8A C18A C19A 113.50(16)
C11A C18A H18A 105.9
C8A C18A H18A 105.9
C19A C18A H18A 105.9
C20A C19A C14A 108.51(17)
C20A C19A C18A 104.88(16)
C14A C19A C18A 116.76(17)
C20A C19A H19A 108.8
C14A C19A H19A 108.8
C18A C19A H19A 108.8
C19A C20A C21A 108.76(17)
C19A C20A H20C 109.9
C21A C20A H20C 109.9
C19A C20A H20D 109.9
C21A C20A H20D 109.9
H20C C20A H20D 108.3
C20A C21A C7A 115.52(17)
C20A C21A N2A 110.30(16)
C7A C21A N2A 106.88(15)
C20A C21A H21A 108.0
C7A C21A H21A 108.0
N2A C21A H21A 108.0
O2A C22A H22D 109.5
O2A C22A H22E 109.5
H22D C22A H22E 109.5
O2A C22A H22F 109.5
H22D C22A H22F 109.5
H22E C22A H22F 109.5
O3A C23A H23D 109.5
O3A C23A H23E 109.5
H23D C23A H23E 109.5
O3A C23A H23F 109.5
H23D C23A H23F 109.5
H23E C23A H23F 109.5
C26 O7 H7 106.3
C27 N3 C25 117.92(17)
C27 N3 H3 121.0
C25 N3 H3 121.0
O9 N4 O10 127.28(18)
O9 N4 C31 115.81(17)
O10 N4 C31 116.90(17)
O6 C24 O5 125.3(2)
O6 C24 C25 113.68(19)
O5 C24 C25 121.03(19)
N3 C25 C26 109.75(18)
N3 C25 C24 109.99(18)
C26 C25 C24 111.89(17)
N3 C25 H25 108.4
C26 C25 H25 108.4
C24 C25 H25 108.4
O7 C26 C25 113.47(18)
O7 C26 H26A 108.9
C25 C26 H26A 108.9
O7 C26 H26B 108.9
C25 C26 H26B 108.9
H26A C26 H26B 107.7
O8 C27 N3 124.85(18)
O8 C27 C28 118.68(18)
N3 C27 C28 116.42(17)
C29 C28 C33 123.38(18)
C29 C28 C27 114.24(17)
C33 C28 C27 122.38(17)
C30 C29 C28 118.46(19)
C30 C29 H29 120.8
C28 C29 H29 120.8
C29 C30 C31 117.11(19)
C29 C30 H30 121.4
C31 C30 H30 121.4
C30 C31 C32 125.93(18)
C30 C31 N4 117.40(18)
C32 C31 N4 116.67(18)
C33 C32 C31 116.34(19)
C33 C32 H32 121.8
C31 C32 H32 121.8
C32 C33 C28 118.72(19)
C32 C33 H33 120.6
C28 C33 H33 120.6
C26A O7A H7A 109.7
C27A N3A C25A 125.13(18)
C27A N3A H3A 117.4
C25A N3A H3A 117.4
O9A N4A O10A 120.31(18)
O9A N4A C31A 119.82(17)
O10A N4A C31A 119.88(17)
O6A C24A O5A 127.9(2)
O6A C24A C25A 116.99(18)
O5A C24A C25A 115.07(19)
N3A C25A C26A 111.37(18)
N3A C25A C24A 110.04(17)
C26A C25A C24A 111.49(17)
N3A C25A H25A 107.9
C26A C25A H25A 107.9
C24A C25A H25A 107.9
O7A C26A C25A 108.06(17)
O7A C26A H26C 110.1
C25A C26A H26C 110.1
O7A C26A H26D 110.1
C25A C26A H26D 110.1
H26C C26A H26D 108.4
O8A C27A N3A 120.63(19)
O8A C27A C28A 123.31(18)
N3A C27A C28A 116.02(18)
C29A C28A C33A 116.69(19)
C29A C28A C27A 119.93(18)
C33A C28A C27A 123.38(18)
C28A C29A C30A 121.67(19)
C28A C29A H29A 119.2
C30A C29A H29A 119.2
C31A C30A C29A 120.14(18)
C31A C30A H30A 119.9
C29A C30A H30A 119.9
C32A C31A C30A 119.67(19)
C32A C31A N4A 119.86(18)
C30A C31A N4A 120.47(18)
C31A C32A C33A 119.78(19)
C31A C32A H32A 120.1
C33A C32A H32A 120.1
C28A C33A C32A 122.04(18)
C28A C33A H33A 119.0
C32A C33A H33A 119.0
H11W O1W H12W 108.4
H21W O2W H22W 108.9
H31W O3W H32W 108.8
H41W O4W H42W 108.6
H51W O5W H52W 108.1
H61W O6W H62W 108.4

loop_
_geom_bond_atom_site_label_1
_geom_bond_atom_site_label_2
_geom_bond_distance
O1 C12 1.398(2)
O1 C11 1.426(3)
O2 C2 1.334(2)
O2 C22 1.431(3)
O3 C3 1.411(2)
O3 C23 1.429(2)
O4 C9 1.193(2)
N1 C9 1.385(3)
N1 C8 1.431(2)
N1 C6 1.454(2)
N2 C16 1.505(3)
N2 C21 1.506(3)
N2 C15 1.514(3)
N2 H2 0.9300
C1 C6 1.346(3)
C1 C2 1.426(3)
C1 H1 0.9500
C2 C3 1.413(3)
C3 C4 1.345(3)
C4 C5 1.438(3)
C4 H4 0.9500
C5 C6 1.382(3)
C5 C7 1.475(3)
C7 C21 1.518(3)
C7 C17 1.537(3)
C7 C8 1.614(3)
C8 C18 1.532(3)
C8 H8 1.0000
C9 C10 1.523(3)
C10 C11 1.498(3)
C10 H10A 0.9900
C10 H10B 0.9900
C11 C18 1.589(3)
C11 H11 1.0000
C12 C13 1.533(3)
C12 H12A 0.9900
C12 H12B 0.9900
C13 C14 1.359(3)
C13 H13 0.9500
C14 C19 1.495(3)
C14 C15 1.525(3)
C15 H15A 0.9900
C15 H15B 0.9900
C16 C17 1.468(3)
C16 H16A 0.9900
C16 H16B 0.9900
C17 H17A 0.9900
C17 H17B 0.9900
C18 C19 1.498(3)
C18 H18 1.0000
C19 C20 1.586(3)
C19 H19 1.0000
C20 C21 1.519(3)
C20 H20A 0.9900
C20 H20B 0.9900
C21 H21 1.0000
C22 H22A 0.9800
C22 H22B 0.9800
C22 H22C 0.9800
C23 H23A 0.9800
C23 H23B 0.9800
C23 H23C 0.9800
O1A C11A 1.445(2)
O1A C12A 1.494(3)
O2A C2A 1.401(2)
O2A C22A 1.437(3)
O3A C3A 1.329(2)
O3A C23A 1.431(2)
O4A C9A 1.271(2)
N1A C9A 1.337(3)
N1A C6A 1.385(2)
N1A C8A 1.540(2)
N2A C15A 1.512(3)
N2A C16A 1.515(3)
N2A C21A 1.576(3)
N2A H2A 0.9300
C1A C2A 1.344(3)
C1A C6A 1.435(3)
C1A H1A 0.9500
C2A C3A 1.413(3)
C3A C4A 1.429(3)
C4A C5A 1.343(3)
C4A H4A 0.9500
C5A C6A 1.389(3)
C5A C7A 1.543(3)
C7A C8A 1.507(3)
C7A C17A 1.542(3)
C7A C21A 1.571(3)
C8A C18A 1.527(3)
C8A H8A 1.0000
C9A C10A 1.504(3)
C10A C11A 1.590(3)
C10A H10C 0.9900
C10A H10D 0.9900
C11A C18A 1.480(3)
C11A H11A 1.0000
C12A C13A 1.487(3)
C12A H12C 0.9900
C12A H12D 0.9900
C13A C14A 1.286(3)
C13A H13A 0.9500
C14A C15A 1.484(3)
C14A C19A 1.545(3)
C15A H15C 0.9900
C15A H15D 0.9900
C16A C17A 1.566(3)
C16A H16C 0.9900
C16A H16D 0.9900
C17A H17C 0.9900
C17A H17D 0.9900
C18A C19A 1.579(3)
C18A H18A 1.0000
C19A C20A 1.484(3)
C19A H19A 1.0000
C20A C21A 1.511(3)
C20A H20C 0.9900
C20A H20D 0.9900
C21A H21A 1.0000
C22A H22D 0.9800
C22A H22E 0.9800
C22A H22F 0.9800
C23A H23D 0.9800
C23A H23E 0.9800
C23A H23F 0.9800
O5 C24 1.255(3)
O6 C24 1.236(3)
O7 C26 1.464(3)
O7 H7 0.9024
O8 C27 1.250(2)
O9 N4 1.248(2)
O10 N4 1.254(2)
N3 C27 1.352(3)
N3 C25 1.400(3)
N3 H3 0.8800
N4 C31 1.420(3)
C24 C25 1.528(3)
C25 C26 1.524(3)
C25 H25 1.0000
C26 H26A 0.9900
C26 H26B 0.9900
C27 C28 1.452(3)
C28 C29 1.413(3)
C28 C33 1.421(3)
C29 C30 1.332(3)
C29 H29 0.9500
C30 C31 1.403(3)
C30 H30 0.9500
C31 C32 1.414(3)
C32 C33 1.335(3)
C32 H32 0.9500
C33 H33 0.9500
O5A C24A 1.290(3)
O6A C24A 1.275(3)
O7A C26A 1.395(3)
O7A H7A 0.8215
O8A C27A 1.224(3)
O9A N4A 1.202(2)
O10A N4A 1.205(2)
N3A C27A 1.319(3)
N3A C25A 1.494(3)
N3A H3A 0.8800
N4A C31A 1.531(3)
C24A C25A 1.531(3)
C25A C26A 1.512(3)
C25A H25A 1.0000
C26A H26C 0.9900
C26A H26D 0.9900
C27A C28A 1.558(3)
C28A C29A 1.365(3)
C28A C33A 1.371(3)
C29A C30A 1.437(3)
C29A H29A 0.9500
C30A C31A 1.355(3)
C30A H30A 0.9500
C31A C32A 1.351(3)
C32A C33A 1.436(3)
C32A H32A 0.9500
C33A H33A 0.9500
O1W H11W 0.8601
O1W H12W 0.8600
O2W H21W 0.8599
O2W H22W 0.8600
O3W H31W 0.8600
O3W H32W 0.8601
O4W H41W 0.8601
O4W H42W 0.8599
O5W H51W 0.8600
O5W H52W 0.8599
O6W H61W 0.8599
O6W H62W 0.8600

loop_
_geom_hbond_atom_site_label_D
_geom_hbond_atom_site_label_H
_geom_hbond_atom_site_label_A
_geom_hbond_distance_DH
_geom_hbond_distance_HA
_geom_hbond_distance_DA
_geom_hbond_angle_DHA
_geom_hbond_site_symmetry_A
N2 H2 O5 0.93 2.21 3.005(2) 143.4 .
N2 H2 O5W 0.93 2.43 3.045(2) 123.7 .
N2A H2A O2W 0.93 2.03 2.865(2) 148.2 .
N2A H2A O7A 0.93 2.42 3.044(2) 124.4 .
O7 H7 O4W 0.90 1.88 2.768(2) 168.7 1_545
N3 H3 O5W 0.88 2.52 3.346(2) 156.2 .
O7A H7A O1W 0.82 2.01 2.796(2) 160.5 1_565
N3A H3A O2W 0.88 2.53 3.325(2) 151.2 .
O1W H11W O6 0.86 2.02 2.882(2) 176.2 1_455
O1W H12W O6A 0.86 1.94 2.783(2) 167.6 .
O2W H21W O6 0.86 2.06 2.883(2) 161.2 1_455
O2W H22W O6A 0.86 1.89 2.746(2) 171.5 .
O3W H31W O1 0.86 1.99 2.853(2) 176.0 .
O3W H32W O4 0.86 1.89 2.702(2) 157.4 2_647
O4W H41W O5 0.86 1.89 2.717(2) 161.5 .
O4W H42W O5A 0.86 1.99 2.839(2) 167.9 .
O5W H51W O8A 0.86 2.13 2.979(2) 171.2 1_545
O5W H52W O5A 0.86 1.87 2.715(2) 167.5 .
O6W H61W O4A 0.86 2.07 2.928(2) 173.8 .
O6W H62W O1A 0.86 2.08 2.923(3) 167.4 2_546

loop_
_geom_torsion_atom_site_label_1
_geom_torsion_atom_site_label_2
_geom_torsion_atom_site_label_3
_geom_torsion_atom_site_label_4
_geom_torsion
C22 O2 C2 C3 178.9(2)
C22 O2 C2 C1 -2.0(3)
C6 C1 C2 O2 178.5(2)
C6 C1 C2 C3 -2.6(3)
C23 O3 C3 C4 -5.8(3)
C23 O3 C3 C2 174.1(2)
O2 C2 C3 C4 -177.0(2)
C1 C2 C3 C4 3.9(3)
O2 C2 C3 O3 3.1(3)
C1 C2 C3 O3 -176.0(2)
O3 C3 C4 C5 178.38(19)
C2 C3 C4 C5 -1.5(3)
C3 C4 C5 C6 -2.1(3)
C3 C4 C5 C7 -175.5(2)
C2 C1 C6 C5 -1.1(3)
C2 C1 C6 N1 179.8(2)
C4 C5 C6 C1 3.4(3)
C7 C5 C6 C1 178.05(19)
C4 C5 C6 N1 -177.36(19)
C7 C5 C6 N1 -2.7(2)
C9 N1 C6 C1 15.1(4)
C8 N1 C6 C1 170.9(2)
C9 N1 C6 C5 -164.0(2)
C8 N1 C6 C5 -8.2(2)
C6 C5 C7 C21 135.99(18)
C4 C5 C7 C21 -49.8(3)
C6 C5 C7 C17 -109.17(19)
C4 C5 C7 C17 65.1(3)
C6 C5 C7 C8 11.2(2)
C4 C5 C7 C8 -174.6(2)
C9 N1 C8 C18 47.3(2)
C6 N1 C8 C18 -111.95(17)
C9 N1 C8 C7 173.49(17)
C6 N1 C8 C7 14.3(2)
C5 C7 C8 N1 -15.8(2)
C21 C7 C8 N1 -139.14(17)
C17 C7 C8 N1 104.51(18)
C5 C7 C8 C18 100.3(2)
C21 C7 C8 C18 -23.0(2)
C17 C7 C8 C18 -139.35(18)
C8 N1 C9 O4 -175.4(2)
C6 N1 C9 O4 -21.7(3)
C8 N1 C9 C10 5.8(3)
C6 N1 C9 C10 159.5(2)
O4 C9 C10 C11 145.6(2)
N1 C9 C10 C11 -35.6(3)
C12 O1 C11 C10 170.42(16)
C12 O1 C11 C18 -69.2(2)
C9 C10 C11 O1 130.60(18)
C9 C10 C11 C18 7.3(3)
C11 O1 C12 C13 87.7(2)
O1 C12 C13 C14 -65.3(3)
C12 C13 C14 C19 -2.9(3)
C12 C13 C14 C15 177.04(19)
C16 N2 C15 C14 73.3(2)
C21 N2 C15 C14 -48.8(2)
C13 C14 C15 N2 -124.1(2)
C19 C14 C15 N2 55.8(2)
C21 N2 C16 C17 -18.8(2)
C15 N2 C16 C17 -141.49(16)
N2 C16 C17 C7 38.2(2)
C5 C7 C17 C16 -165.30(17)
C21 C7 C17 C16 -44.8(2)
C8 C7 C17 C16 78.50(19)
N1 C8 C18 C19 153.52(17)
C7 C8 C18 C19 37.3(2)
N1 C8 C18 C11 -72.58(18)
C7 C8 C18 C11 171.24(15)
O1 C11 C18 C19 57.1(2)
C10 C11 C18 C19 172.96(19)
O1 C11 C18 C8 -71.7(2)
C10 C11 C18 C8 44.1(2)
C13 C14 C19 C18 57.2(3)
C15 C14 C19 C18 -122.79(19)
C13 C14 C19 C20 176.79(19)
C15 C14 C19 C20 -3.2(2)
C8 C18 C19 C14 61.9(2)
C11 C18 C19 C14 -65.6(2)
C8 C18 C19 C20 -57.7(2)
C11 C18 C19 C20 174.79(17)
C14 C19 C20 C21 -53.7(2)
C18 C19 C20 C21 68.5(2)
C16 N2 C21 C7 -8.8(2)
C15 N2 C21 C7 113.63(17)
C16 N2 C21 C20 -131.03(18)
C15 N2 C21 C20 -8.6(2)
C5 C7 C21 N2 151.62(16)
C17 C7 C21 N2 31.78(19)
C8 C7 C21 N2 -89.32(18)
C5 C7 C21 C20 -88.0(2)
C17 C7 C21 C20 152.19(17)
C8 C7 C21 C20 31.1(2)
C19 C20 C21 N2 61.0(2)
C19 C20 C21 C7 -54.0(2)
C6A C1A C2A O2A -178.8(2)
C6A C1A C2A C3A 1.9(3)
C22A O2A C2A C1A 6.4(4)
C22A O2A C2A C3A -174.3(2)
C23A O3A C3A C2A 174.40(18)
C23A O3A C3A C4A -5.0(3)
C1A C2A C3A O3A 176.5(2)
O2A C2A C3A O3A -2.9(3)
C1A C2A C3A C4A -4.1(3)
O2A C2A C3A C4A 176.6(2)
O3A C3A C4A C5A -177.9(2)
C2A C3A C4A C5A 2.7(3)
C3A C4A C5A C6A 0.7(3)
C3A C4A C5A C7A -173.79(19)
C9A N1A C6A C5A -160.52(19)
C8A N1A C6A C5A -4.5(2)
C9A N1A C6A C1A 20.1(3)
C8A N1A C6A C1A 176.2(2)
C4A C5A C6A N1A 177.68(19)
C7A C5A C6A N1A -7.0(2)
C4A C5A C6A C1A -3.0(3)
C7A C5A C6A C1A 172.36(19)
C2A C1A C6A N1A -179.2(2)
C2A C1A C6A C5A 1.6(3)
C4A C5A C7A C8A -170.1(2)
C6A C5A C7A C8A 15.2(2)
C4A C5A C7A C17A 71.9(3)
C6A C5A C7A C17A -102.8(2)
C4A C5A C7A C21A -46.4(3)
C6A C5A C7A C21A 138.94(19)
C17A C7A C8A C18A -137.68(17)
C5A C7A C8A C18A 102.92(18)
C21A C7A C8A C18A -24.2(2)
C17A C7A C8A N1A 103.37(17)
C5A C7A C8A N1A -16.03(18)
C21A C7A C8A N1A -143.19(16)
C9A N1A C8A C7A 171.29(18)
C6A N1A C8A C7A 14.1(2)
C9A N1A C8A C18A 45.2(2)
C6A N1A C8A C18A -112.04(18)
C6A N1A C9A O4A -17.5(3)
C8A N1A C9A O4A -171.56(19)
C6A N1A C9A C10A 165.19(19)
C8A N1A C9A C10A 11.1(3)
O4A C9A C10A C11A 139.2(2)
N1A C9A C10A C11A -43.5(3)
C12A O1A C11A C18A -65.7(2)
C12A O1A C11A C10A 173.53(16)
C9A C10A C11A O1A 137.83(18)
C9A C10A C11A C18A 14.9(3)
C11A O1A C12A C13A 92.9(2)
O1A C12A C13A C14A -66.6(3)
C12A C13A C14A C15A 177.64(19)
C12A C13A C14A C19A -2.5(3)
C13A C14A C15A N2A -127.4(2)
C19A C14A C15A N2A 52.8(2)
C16A N2A C15A C14A 76.1(2)
C21A N2A C15A C14A -45.7(2)
C15A N2A C16A C17A -143.01(17)
C21A N2A C16A C17A -16.59(19)
C8A C7A C17A C16A 81.07(18)
C5A C7A C17A C16A -167.39(15)
C21A C7A C17A C16A -39.69(18)
N2A C16A C17A C7A 36.08(19)
O1A C11A C18A C8A -78.1(2)
C10A C11A C18A C8A 41.0(2)
O1A C11A C18A C19A 50.9(2)
C10A C11A C18A C19A 170.03(17)
C7A C8A C18A C11A 170.27(16)
N1A C8A C18A C11A -71.69(18)
C7A C8A C18A C19A 38.4(2)
N1A C8A C18A C19A 156.44(15)
C13A C14A C19A C20A 178.5(2)
C15A C14A C19A C20A -1.6(3)
C13A C14A C19A C18A 60.4(3)
C15A C14A C19A C18A -119.8(2)
C11A C18A C19A C20A 174.74(18)
C8A C18A C19A C20A -59.8(2)
C11A C18A C19A C14A -65.1(2)
C8A C18A C19A C14A 60.3(2)
C14A C19A C20A C21A -56.5(2)
C18A C19A C20A C21A 68.9(2)
C19A C20A C21A C7A -59.2(2)
C19A C20A C21A N2A 62.1(2)
C8A C7A C21A C20A 34.1(2)
C17A C7A C21A C20A 153.06(16)
C5A C7A C21A C20A -82.9(2)
C8A C7A C21A N2A -89.06(19)
C17A C7A C21A N2A 29.93(18)
C5A C7A C21A N2A 153.97(16)
C15A N2A C21A C20A -8.1(2)
C16A N2A C21A C20A -134.68(17)
C15A N2A C21A C7A 118.24(17)
C16A N2A C21A C7A -8.36(19)
C27 N3 C25 C26 -90.3(2)
C27 N3 C25 C24 146.13(19)
O6 C24 C25 N3 -158.45(19)
O5 C24 C25 N3 23.3(3)
O6 C24 C25 C26 79.3(2)
O5 C24 C25 C26 -99.0(2)
N3 C25 C26 O7 -59.3(2)
C24 C25 C26 O7 63.1(2)
C25 N3 C27 O8 0.2(3)
C25 N3 C27 C28 -177.35(19)
O8 C27 C28 C29 -10.4(3)
N3 C27 C28 C29 167.29(19)
O8 C27 C28 C33 169.0(2)
N3 C27 C28 C33 -13.3(3)
C33 C28 C29 C30 1.7(3)
C27 C28 C29 C30 -178.9(2)
C28 C29 C30 C31 0.0(3)
C29 C30 C31 C32 -1.8(3)
C29 C30 C31 N4 178.4(2)
O9 N4 C31 C30 -10.3(3)
O10 N4 C31 C30 170.7(2)
O9 N4 C31 C32 169.9(2)
O10 N4 C31 C32 -9.2(3)
C30 C31 C32 C33 1.9(3)
N4 C31 C32 C33 -178.3(2)
C31 C32 C33 C28 -0.2(3)
C29 C28 C33 C32 -1.5(3)
C27 C28 C33 C32 179.1(2)
C27A N3A C25A C26A -98.3(2)
C27A N3A C25A C24A 137.5(2)
O6A C24A C25A N3A 22.5(2)
O5A C24A C25A N3A -159.16(16)
O6A C24A C25A C26A -101.6(2)
O5A C24A C25A C26A 76.7(2)
N3A C25A C26A O7A -55.8(2)
C24A C25A C26A O7A 67.5(2)
C25A N3A C27A O8A -0.8(3)
C25A N3A C27A C28A -178.59(18)
O8A C27A C28A C29A -31.0(3)
N3A C27A C28A C29A 146.7(2)
O8A C27A C28A C33A 149.7(2)
N3A C27A C28A C33A -32.6(3)
C33A C28A C29A C30A 1.6(3)
C27A C28A C29A C30A -177.7(2)
C28A C29A C30A C31A -0.7(4)
C29A C30A C31A C32A -0.3(4)
C29A C30A C31A N4A 178.8(2)
O9A N4A C31A C32A -176.0(2)
O10A N4A C31A C32A 3.9(3)
O9A N4A C31A C30A 4.8(3)
O10A N4A C31A C30A -175.3(2)
C30A C31A C32A C33A 0.4(4)
N4A C31A C32A C33A -178.7(2)
C29A C28A C33A C32A -1.5(3)
C27A C28A C33A C32A 177.8(2)
C31A C32A C33A C28A 0.5(4)
